data_7113803
loop_
_publ_author_name
'Amii, Hideki'
'Ichihara, Yutaka'
'Nakagawa, Takashi'
'Kobayashi, Takeshi'
'Uneyama, Kenji'

_publ_section_title
;
 Unusual reactions of N-allylic difluoroenamines under thermal conditions
;
_journal_issue 23
_journal_name_full 'Chemical Communications'
_journal_page_first 2902
_journal_paper_doi 10.1039/b309696c
_journal_year 2003
_chemical_formula_moiety 'C18 H17 F2 N O '
_chemical_formula_sum 'C18 H17 F2 N O'
_chemical_formula_weight 301.34
_space_group_IT_number 9
_symmetry_cell_setting monoclinic
_symmetry_Int_Tables_number 9
_symmetry_space_group_name_Hall 'C -2yc'
_symmetry_space_group_name_H-M 'C 1 c 1'
_audit_creation_date 'Wed Jun 26 23:37:34 2003'
_audit_creation_method 'from TEXRAY.INF file'
_cell_angle_alpha 90
_cell_angle_beta 107.690(4)
_cell_angle_gamma 90
_cell_formula_units_Z 4
_cell_length_a 9.4898(5)
_cell_length_b 21.309(1)
_cell_length_c 7.9275(3)
_cell_measurement_reflns_used 4196
_cell_measurement_temperature 296.2
_cell_measurement_theta_max 27.5
_cell_measurement_theta_min 2.7
_cell_volume 1527.28(13)
_computing_cell_refinement 'MSC/AFC Diffractometer Control'
_computing_data_collection 'MSC/AFC Diffractometer Control'
_computing_data_reduction teXsan
_computing_publication_material teXsan
_computing_structure_refinement teXsan
_diffrn_ambient_temperature 296.2
_diffrn_measurement_device 'Rigaku RAXIS-IV'
_diffrn_measurement_method =20
_diffrn_orient_matrix_UB_11 -0.09328
_diffrn_orient_matrix_UB_12 -0.02520
_diffrn_orient_matrix_UB_13 -0.03599
_diffrn_orient_matrix_UB_21 0.05926
_diffrn_orient_matrix_UB_22 -0.03955
_diffrn_orient_matrix_UB_23 0.02792
_diffrn_orient_matrix_UB_31 -0.00452
_diffrn_orient_matrix_UB_32 0.00158
_diffrn_orient_matrix_UB_33 0.12432
_diffrn_radiation_detector 'Imaging Plate'
_diffrn_radiation_monochromator graphite
_diffrn_radiation_source 'Rigaku rotating anode'
_diffrn_radiation_type 'Mo K\a'
_diffrn_radiation_wavelength 0.7107
_diffrn_reflns_av_R_equivalents 0.019
_diffrn_reflns_av_sigmaI/netI 0.023
_diffrn_reflns_limit_h_max 12
_diffrn_reflns_limit_h_min 0
_diffrn_reflns_limit_k_max 27
_diffrn_reflns_limit_k_min 0
_diffrn_reflns_limit_l_max 9
_diffrn_reflns_limit_l_min -9
_diffrn_reflns_number 1688
_diffrn_reflns_reduction_process 'Lp corrections applied'
_diffrn_reflns_theta_max 0.00
_diffrn_reflns_theta_min 0.00
_diffrn_standards_decay_% 0.00
_diffrn_standards_interval_count 0
_diffrn_standards_number 0
_exptl_absorpt_coefficient_mu 0.098
_exptl_absorpt_correction_T_max 1.255
_exptl_absorpt_correction_T_min 0.842
_exptl_absorpt_correction_type none
_exptl_crystal_colour colorless
_exptl_crystal_density_diffrn 1.310
_exptl_crystal_density_meas ?
_exptl_crystal_description block
_exptl_crystal_F_000 632.00
_exptl_crystal_size_max 0.800
_exptl_crystal_size_mid 0.400
_exptl_crystal_size_min 0.400
_refine_diff_density_max 0.09
_refine_diff_density_min -0.15
_refine_ls_extinction_method none
_refine_ls_goodness_of_fit_obs 2.375
_refine_ls_hydrogen_treatment noref
_refine_ls_matrix_type full
_refine_ls_number_constraints 0
_refine_ls_number_parameters 199
_refine_ls_number_reflns 1490
_refine_ls_number_restraints 0
_refine_ls_R_factor_obs 0.0398
_refine_ls_shift/esd_max 0.0020
_refine_ls_shift/esd_mean 0.0010
_refine_ls_structure_factor_coef F
_refine_ls_weighting_details 'w == 1/[\s^2^(Fo) + 0.00090|Fo|^2^]'
_refine_ls_weighting_scheme calc
_refine_ls_wR_factor_obs 0.0843
_reflns_number_observed 1490
_reflns_number_total 1688
_reflns_observed_criterion >3.0sigma(I)
_cod_data_source_file b309696c.txt
_cod_data_source_block Compound_4c_(R3==Ph)
_cod_depositor_comments
;
The following automatic conversions were performed:

'_exptl_crystal_density_meas' value 'not measured' was changed to '?'
- the value is perceived as not measured.

Automatic conversion script
Id: cif_fix_values 3008 2015-01-20 13:52:24Z robertas 

The following automatic conversions were performed:

'_refine_ls_weighting_scheme' value 'w == 1/[=A5s^2^(Fo) +
0.00090|Fo|^2^]' was changed to 'calc'. New tag
'_refine_ls_weighting_details' was created. The value of the new tag
was set to 'w == 1/[=A5s^2^(Fo) + 0.00090|Fo|^2^]'.

Automatic conversion script
Id: cif_fix_values 3143 2015-03-26 13:38:13Z robertas 
;
_cod_original_cell_volume 1527.3(1)
_cod_original_sg_symbol_H-M 'C c          '
_cod_original_formula_sum 'C18 H17 F2 N O '
_cod_database_code 7113803

loop_
_symmetry_equiv_pos_as_xyz
x,y,z
x,-y,1/2+z
1/2+x,1/2+y,z
1/2+x,1/2-y,1/2+z

loop_
_atom_site_aniso_label
_atom_site_aniso_U_11
_atom_site_aniso_U_22
_atom_site_aniso_U_33
_atom_site_aniso_U_12
_atom_site_aniso_U_13
_atom_site_aniso_U_23
F(2) 0.152(2) 0.0508(9) 0.095(1) 0.020(1) 0.073(2) -0.0010(8)
F(3) 0.094(1) 0.118(2) 0.086(1) 0.065(1) 0.059(1) 0.036(1)
O(1) 0.0463(10) 0.066(1) 0.085(1) 0.0116(8) 0.0372(9) 0.0020(10)
N(2) 0.050(1) 0.0432(9) 0.0424(9) 0.0052(8) 0.0230(8) 0.0037(7)
C(1) 0.0366(9) 0.0430(10) 0.0429(10) 0.0049(8) 0.0199(7) -0.0032(8)
C(2) 0.046(1) 0.051(1) 0.050(1) -0.0072(9) 0.0235(10) 0.0002(9)
C(4) 0.037(1) 0.0443(10) 0.053(1) -0.0025(9) 0.0237(9) -0.0042(9)
C(5) 0.0364(10) 0.056(1) 0.047(1) 0.0024(9) 0.0190(8) -0.0014(9)
C(6) 0.042(1) 0.054(1) 0.0370(9) 0.0093(9) 0.0168(8) 0.0019(8)
C(7) 0.041(1) 0.044(1) 0.064(1) 0.0000(9) 0.0266(10) -0.0021(10)
C(8) 0.053(1) 0.048(1) 0.0398(10) -0.0042(10) 0.0167(8) -0.0025(8)
C(9) 0.040(1) 0.058(1) 0.061(1) -0.0061(10) 0.0259(10) 0.000(1)
C(10) 0.038(1) 0.054(1) 0.067(1) -0.0024(9) 0.0204(10) -0.010(1)
C(11) 0.093(2) 0.059(2) 0.065(2) 0.027(1) 0.048(2) 0.027(1)
C(12) 0.089(2) 0.067(1) 0.062(1) 0.041(1) 0.044(1) 0.019(1)
C(13) 0.089(2) 0.049(1) 0.074(2) 0.010(1) 0.053(1) 0.011(1)
C(14) 0.079(2) 0.060(1) 0.041(1) 0.007(1) 0.026(1) 0.0029(10)
C(15) 0.065(2) 0.052(1) 0.091(2) -0.006(1) 0.051(1) 0.000(1)
C(16) 0.068(2) 0.066(1) 0.086(2) 0.022(1) 0.040(2) 0.009(2)
C(17) 0.049(1) 0.110(2) 0.038(1) 0.021(1) 0.0136(9) 0.004(1)
C(18) 0.090(2) 0.105(2) 0.059(1) 0.054(2) 0.040(2) 0.039(2)
C(19) 0.0387(10) 0.0444(9) 0.0331(9) -0.0004(8) 0.0142(7) -0.0006(7)

loop_
_atom_site_label
_atom_site_fract_x
_atom_site_fract_y
_atom_site_fract_z
_atom_site_U_iso_or_equiv
_atom_site_thermal_displace_type
_atom_site_calc_flag
_atom_site_occupancy
F(2) 0.569(1) 0.28157(9) 1.056(1) 0.0915(8) Uani d 1.00
F(3) 0.354(1) 0.2360(1) 0.972(1) 0.0924(8) Uani d 1.00
O(1) 1.109(1) 0.0094(1) 0.847(1) 0.0621(6) Uani d 1.00
N(2) 0.699(1) 0.18704(9) 0.927(1) 0.0431(5) Uani d 1.00
C(1) 0.555(1) 0.1294(1) 1.104(1) 0.0391(5) Uani d 1.00
C(2) 0.926(1) 0.1571(1) 0.870(1) 0.0467(6) Uani d 1.00
C(4) 0.769(1) 0.0755(1) 0.912(1) 0.0426(5) Uani d 1.00
C(5) 1.001(1) 0.0495(1) 0.864(1) 0.0451(5) Uani d 1.00
C(6) 0.555(1) 0.1701(1) 0.952(1) 0.0435(5) Uani d 1.00
C(7) 0.871(1) 0.0307(1) 0.894(1) 0.0475(6) Uani d 1.00
C(8) 0.661(1) 0.1385(1) 1.267(1) 0.0464(6) Uani d 1.00
C(9) 1.026(1) 0.1129(1) 0.850(1) 0.0507(6) Uani d 1.00
C(10) 0.444(1) 0.0852(1) 1.093(1) 0.0522(6) Uani d 1.00
C(11) 0.652(1) 0.2344(1) 0.780(1) 0.0672(9) Uani d 1.00
C(12) 0.490(1) 0.2367(2) 0.946(1) 0.0676(8) Uani d 1.00
C(13) 0.544(1) 0.0615(1) 1.400(1) 0.0644(8) Uani d 1.00
C(14) 0.656(1) 0.1045(1) 1.415(1) 0.0585(7) Uani d 1.00
C(15) 0.440(1) 0.0517(1) 1.240(1) 0.0629(8) Uani d 1.00
C(16) 1.089(1) -0.0555(2) 0.872(1) 0.0700(9) Uani d 1.00
C(17) 0.449(1) 0.1640(2) 0.758(1) 0.0659(7) Uani d 1.00
C(18) 0.486(1) 0.2360(2) 0.754(1) 0.0806(9) Uani d 1.00
C(19) 0.795(1) 0.1392(1) 0.903(1) 0.0380(5) Uani d 1.00
H(1) 0.9483 0.2004 0.8625 0.0560 Uiso calc 1.00
H(2) 0.6814 0.0620 0.9317 0.0511 Uiso calc 1.00
H(3) 0.8525 -0.0127 0.9020 0.0571 Uiso calc 1.00
H(4) 0.7400 0.1681 1.2780 0.0556 Uiso calc 1.00
H(5) 1.1155 0.1262 0.8264 0.0608 Uiso calc 1.00
H(6) 0.3726 0.0781 0.9828 0.0627 Uiso calc 1.00
H(7) 0.5421 0.0385 1.5016 0.0773 Uiso calc 1.00
H(8) 0.7305 0.1110 1.5257 0.0702 Uiso calc 1.00
H(9) 0.3654 0.0218 1.2308 0.0755 Uiso calc 1.00
H(10) 0.4842 0.1379 0.6813 0.0790 Uiso calc 1.00
H(11) 0.3505 0.1541 0.7473 0.0790 Uiso calc 1.00
H(12) 0.6981 0.2742 0.8140 0.0806 Uiso calc 1.00
H(13) 0.6742 0.2205 0.6759 0.0806 Uiso calc 1.00
H(14) 0.4242 0.2634 0.6704 0.0967 Uiso calc 1.00
H(15) 1.0853 -0.0623 0.9884 0.0840 Uiso calc 1.00
H(16) 1.0019 -0.0694 0.7881 0.0840 Uiso calc 1.00
H(17) 1.1721 -0.0783 0.8567 0.0840 Uiso calc 1.00

loop_
_atom_type_symbol
_atom_type_oxidation_number
_atom_type_number_in_cell
_atom_type_scat_dispersion_real
_atom_type_scat_dispersion_imag
_atom_type_scat_source
C 0 72 0.003 0.002
;International Tables for Crystallography
(1992, Vol. C, Tables 4.2.6.8 and 6.1.1.1)
;
H 0 68 0.000 0.000
;International Tables for Crystallography
(1992, Vol. C, Table 6.1.1.2)
;
N 0 4 0.006 0.003
;International Tables for Crystallography
(1992, Vol. C, Tables 4.2.6.8 and 6.1.1.1)
;
O 0 4 0.011 0.006
;International Tables for Crystallography
(1992, Vol. C, Tables 4.2.6.8 and 6.1.1.1)
;
F 0 8 0.017 0.010
;International Tables for Crystallography
(1992, Vol. C, Tables 4.2.6.8 and 6.1.1.1)
;

loop_
_geom_angle_atom_site_label_1
_geom_angle_atom_site_label_2
_geom_angle_atom_site_label_3
_geom_angle
_geom_angle_site_symmetry_1
_geom_angle_site_symmetry_2
_geom_angle_site_symmetry_3
_geom_angle_publ_flag
C(5) O(1) C(16) 117.3(3) 1_555 1_555 1_555 yes
C(6) N(2) C(11) 101.3(3) 1_555 1_555 1_555 yes
C(6) N(2) C(19) 119.9(3) 1_555 1_555 1_555 yes
C(11) N(2) C(19) 115.3(3) 1_555 1_555 1_555 yes
C(6) C(1) C(8) 119.7(3) 1_555 1_555 1_555 yes
C(6) C(1) C(10) 121.9(3) 1_555 1_555 1_555 yes
C(8) C(1) C(10) 118.2(3) 1_555 1_555 1_555 yes
C(9) C(2) C(19) 121.2(3) 1_555 1_555 1_555 yes
C(9) C(2) H(1) 118.6(10) 1_555 1_555 1_555 no
C(19) C(2) H(1) 120.2(9) 1_555 1_555 1_555 no
C(7) C(4) C(19) 121.6(3) 1_555 1_555 1_555 yes
C(7) C(4) H(2) 118.9(4) 1_555 1_555 1_555 no
C(19) C(4) H(2) 119.5(4) 1_555 1_555 1_555 no
O(1) C(5) C(7) 124.6(3) 1_555 1_555 1_555 yes
O(1) C(5) C(9) 116.4(3) 1_555 1_555 1_555 yes
C(7) C(5) C(9) 118.9(3) 1_555 1_555 1_555 yes
N(2) C(6) C(1) 118.4(3) 1_555 1_555 1_555 yes
N(2) C(6) C(12) 98.7(3) 1_555 1_555 1_555 yes
N(2) C(6) C(17) 103.7(3) 1_555 1_555 1_555 yes
C(1) C(6) C(12) 117.5(3) 1_555 1_555 1_555 yes
C(1) C(6) C(17) 126.1(4) 1_555 1_555 1_555 yes
C(12) C(6) C(17) 85.1(3) 1_555 1_555 1_555 yes
C(4) C(7) C(5) 120.0(3) 1_555 1_555 1_555 yes
C(4) C(7) H(3) 120.8(9) 1_555 1_555 1_555 no
C(5) C(7) H(3) 119.1(9) 1_555 1_555 1_555 no
C(1) C(8) C(14) 120.5(4) 1_555 1_555 1_555 yes
C(1) C(8) H(4) 119.9(9) 1_555 1_555 1_555 no
C(14) C(8) H(4) 119.6(9) 1_555 1_555 1_555 no
C(2) C(9) C(5) 120.8(3) 1_555 1_555 1_555 yes
C(2) C(9) H(5) 119.8(5) 1_555 1_555 1_555 no
C(5) C(9) H(5) 119.3(4) 1_555 1_555 1_555 no
C(1) C(10) C(15) 120.7(4) 1_555 1_555 1_555 yes
C(1) C(10) H(6) 119.1(8) 1_555 1_555 1_555 no
C(15) C(10) H(6) 120.1(8) 1_555 1_555 1_555 no
N(2) C(11) C(18) 99.8(4) 1_555 1_555 1_555 yes
N(2) C(11) H(12) 111.6(9) 1_555 1_555 1_555 no
N(2) C(11) H(13) 111.6(6) 1_555 1_555 1_555 no
C(18) C(11) H(12) 112.7(9) 1_555 1_555 1_555 no
C(18) C(11) H(13) 112(1) 1_555 1_555 1_555 no
H(12) C(11) H(13) 108(1) 1_555 1_555 1_555 no
F(2) C(12) F(3) 105.8(4) 1_555 1_555 1_555 yes
F(2) C(12) C(6) 119.2(4) 1_555 1_555 1_555 yes
F(2) C(12) C(18) 119.7(5) 1_555 1_555 1_555 yes
F(3) C(12) C(6) 112.0(4) 1_555 1_555 1_555 yes
F(3) C(12) C(18) 114.8(5) 1_555 1_555 1_555 yes
C(6) C(12) C(18) 84.7(3) 1_555 1_555 1_555 yes
C(14) C(13) C(15) 120.0(4) 1_555 1_555 1_555 yes
C(14) C(13) H(7) 119.3(9) 1_555 1_555 1_555 no
C(15) C(13) H(7) 120.7(9) 1_555 1_555 1_555 no
C(8) C(14) C(13) 120.1(4) 1_555 1_555 1_555 yes
C(8) C(14) H(8) 119.4(8) 1_555 1_555 1_555 no
C(13) C(14) H(8) 120.5(8) 1_555 1_555 1_555 no
C(10) C(15) C(13) 120.4(4) 1_555 1_555 1_555 yes
C(10) C(15) H(9) 119(1) 1_555 1_555 1_555 no
C(13) C(15) H(9) 119.6(10) 1_555 1_555 1_555 no
O(1) C(16) H(15) 109.5(5) 1_555 1_555 1_555 no
O(1) C(16) H(16) 109.5(5) 1_555 1_555 1_555 no
O(1) C(16) H(17) 109.1(6) 1_555 1_555 1_555 no
H(15) C(16) H(16) 110(1) 1_555 1_555 1_555 no
H(15) C(16) H(17) 108(1) 1_555 1_555 1_555 no
H(16) C(16) H(17) 109(1) 1_555 1_555 1_555 no
C(6) C(17) C(18) 81.8(4) 1_555 1_555 1_555 yes
C(6) C(17) H(10) 115.3(9) 1_555 1_555 1_555 no
C(6) C(17) H(11) 115.9(10) 1_555 1_555 1_555 no
C(18) C(17) H(10) 115.4(7) 1_555 1_555 1_555 no
C(18) C(17) H(11) 116.0(5) 1_555 1_555 1_555 no
H(10) C(17) H(11) 110(1) 1_555 1_555 1_555 no
C(11) C(18) C(12) 99.1(4) 1_555 1_555 1_555 yes
C(11) C(18) C(17) 101.7(4) 1_555 1_555 1_555 yes
C(11) C(18) H(14) 120(1) 1_555 1_555 1_555 no
C(12) C(18) C(17) 85.8(4) 1_555 1_555 1_555 yes
C(12) C(18) H(14) 121.4(10) 1_555 1_555 1_555 no
C(17) C(18) H(14) 121.5(9) 1_555 1_555 1_555 no
N(2) C(19) C(2) 118.2(3) 1_555 1_555 1_555 yes
N(2) C(19) C(4) 124.4(3) 1_555 1_555 1_555 yes
C(2) C(19) C(4) 117.4(3) 1_555 1_555 1_555 yes

loop_
_geom_bond_atom_site_label_1
_geom_bond_atom_site_label_2
_geom_bond_distance
_geom_bond_site_symmetry_1
_geom_bond_site_symmetry_2
_geom_bond_publ_flag
F(2) C(12) 1.358(7) 1_555 1_555 yes
F(3) C(12) 1.368(6) 1_555 1_555 yes
O(1) C(5) 1.373(4) 1_555 1_555 yes
O(1) C(16) 1.418(7) 1_555 1_555 yes
N(2) C(6) 1.481(5) 1_555 1_555 yes
N(2) C(11) 1.507(5) 1_555 1_555 yes
N(2) C(19) 1.419(4) 1_555 1_555 yes
C(1) C(6) 1.488(5) 1_555 1_555 yes
C(1) C(8) 1.389(5) 1_555 1_555 yes
C(1) C(10) 1.395(5) 1_555 1_555 yes
C(2) C(9) 1.383(5) 1_555 1_555 yes
C(2) C(19) 1.397(5) 1_555 1_555 yes
C(4) C(7) 1.398(5) 1_555 1_555 yes
C(4) C(19) 1.385(5) 1_555 1_555 yes
C(5) C(7) 1.383(5) 1_555 1_555 yes
C(5) C(9) 1.383(6) 1_555 1_555 yes
C(6) C(12) 1.543(6) 1_555 1_555 yes
C(6) C(17) 1.566(5) 1_555 1_555 yes
C(8) C(14) 1.390(6) 1_555 1_555 yes
C(10) C(15) 1.381(7) 1_555 1_555 yes
C(11) C(18) 1.523(8) 1_555 1_555 yes
C(12) C(18) 1.510(7) 1_555 1_555 yes
C(13) C(14) 1.377(7) 1_555 1_555 yes
C(13) C(15) 1.367(8) 1_555 1_555 yes
C(17) C(18) 1.577(10) 1_555 1_555 yes

loop_
_geom_contact_atom_site_label_1
_geom_contact_atom_site_label_2
_geom_contact_distance
_geom_contact_site_symmetry_1
_geom_contact_site_symmetry_2
F(2) C(9) 3.351(5) 1_555 4_455
F(2) C(2) 3.437(5) 1_555 4_455
F(2) F(3) 3.594(7) 1_555 4_555
F(3) C(8) 3.367(5) 1_555 4_454
F(3) C(11) 3.584(5) 1_555 4_455
O(1) C(10) 3.573(5) 1_555 1_655
N(2) C(18) 3.540(6) 1_555 4_555
C(4) C(13) 3.598(6) 1_555 2_554
C(7) C(14) 3.563(6) 1_555 2_554

loop_
_cod_changelog_entry_id
_cod_changelog_entry_author
_cod_changelog_entry_date
_cod_changelog_entry_text
1 'Vaitkus, Antanas' 2024-11-15T22:05:00+02:00
;
 Replaced the '=A5' character sequence with a backslash character ('\')
 in multiple data values.
;
